data_7246514
loop_
_publ_author_name
'Hunter, Lucy R.'
'Karlsson, Joshua K. G.'
'Sellars, Jonathan D.'
'Probert, Michael R.'

_publ_section_title
;
 (Z)-4,4&#x2032;-Stilbene dicarboxylic acid, the overlooked metal--organic
 framework linker
;
_journal_issue 16
_journal_name_full CrystEngComm
_journal_page_first 2353
_journal_page_last 2358
_journal_paper_doi 10.1039/D3CE00138E
_journal_volume 25
_journal_year 2023
_chemical_formula_moiety 'C64 H50 Gd2 O20, 4(C3 H7 N O)'
_chemical_formula_sum 'C76 H78 Gd2 N4 O24'
_chemical_formula_weight 1745.92
_space_group_crystal_system triclinic
_space_group_IT_number 2
_space_group_name_Hall '-P 1'
_space_group_name_H-M_alt 'P -1'
_atom_sites_solution_hydrogens mixed
_audit_creation_date 2023-02-10
_audit_creation_method
;
Olex2 1.3
(compiled 2020.11.12 svn.r5f609507 for OlexSys, GUI svn.r6408)
;
_audit_update_record
;
2023-02-10 deposited with the CCDC.	2023-03-20 downloaded from the CCDC.
;
_cell_angle_alpha 90.941(3)
_cell_angle_beta 94.270(3)
_cell_angle_gamma 93.617(4)
_cell_formula_units_Z 2
_cell_length_a 9.6431(7)
_cell_length_b 11.6865(9)
_cell_length_c 34.943(3)
_cell_measurement_reflns_used 9797
_cell_measurement_temperature 150.0
_cell_measurement_theta_max 72.93
_cell_measurement_theta_min 3.79
_cell_volume 3918.2(5)
_computing_cell_refinement 'SAINT V8.38A (Bruker, 2018)'
_computing_data_reduction 'SAINT V8.38A (Bruker, 2018)'
_computing_molecular_graphics 'Olex2 1.3 (Dolomanov et al., 2009)'
_computing_publication_material 'Olex2 1.3 (Dolomanov et al., 2009)'
_computing_structure_refinement 'XL  (Sheldrick, 2008)'
_diffrn_ambient_temperature 150.0
_diffrn_measured_fraction_theta_full 0.985
_diffrn_measured_fraction_theta_max 0.970
_diffrn_measurement_device_type 'Bruker D8 Venture'
_diffrn_measurement_method '\f and \w scans'
_diffrn_radiation_type CuK\a
_diffrn_radiation_wavelength 1.54178
_diffrn_reflns_av_R_equivalents 0.0644
_diffrn_reflns_av_unetI/netI 0.0597
_diffrn_reflns_Laue_measured_fraction_full 0.985
_diffrn_reflns_Laue_measured_fraction_max 0.970
_diffrn_reflns_limit_h_max 11
_diffrn_reflns_limit_h_min -11
_diffrn_reflns_limit_k_max 14
_diffrn_reflns_limit_k_min -14
_diffrn_reflns_limit_l_max 43
_diffrn_reflns_limit_l_min -43
_diffrn_reflns_number 50879
_diffrn_reflns_point_group_measured_fraction_full 0.985
_diffrn_reflns_point_group_measured_fraction_max 0.970
_diffrn_reflns_theta_full 67.679
_diffrn_reflns_theta_max 72.453
_diffrn_reflns_theta_min 2.537
_diffrn_source_current 1.0
_diffrn_source_power 0.05
_diffrn_source_voltage 50.0
_diffrn_standards_number 0
_exptl_absorpt_coefficient_mu 11.478
_exptl_absorpt_correction_T_max 0.7536
_exptl_absorpt_correction_T_min 0.3593
_exptl_absorpt_correction_type multi-scan
_exptl_absorpt_process_details
;
SADABS-2016/2 (Bruker,2016) was used for absorption correction.
wR2(int) was 0.1499 before and 0.0957 after correction.
The Ratio of minimum to maximum transmission is 0.4768.
The \l/2 correction factor is Not present.
;
_exptl_crystal_colour white
_exptl_crystal_colour_primary white
_exptl_crystal_density_diffrn 1.480
_exptl_crystal_description plate
_exptl_crystal_F_000 1764
_exptl_crystal_size_max 0.9
_exptl_crystal_size_mid 0.3
_exptl_crystal_size_min 0.05
_refine_diff_density_max 1.748
_refine_diff_density_min -1.554
_refine_diff_density_rms 0.113
_refine_ls_extinction_method none
_refine_ls_goodness_of_fit_ref 1.084
_refine_ls_hydrogen_treatment constr
_refine_ls_matrix_type full
_refine_ls_number_parameters 971
_refine_ls_number_reflns 15046
_refine_ls_number_restraints 777
_refine_ls_restrained_S_all 1.058
_refine_ls_R_factor_all 0.0580
_refine_ls_R_factor_gt 0.0509
_refine_ls_shift/su_max 0.001
_refine_ls_shift/su_mean 0.000
_refine_ls_structure_factor_coef Fsqd
_refine_ls_weighting_details 'w=1/[\s^2^(Fo^2^)+(0.0686P)^2^+7.0918P] where P=(Fo^2^+2Fc^2^)/3'
_refine_ls_weighting_scheme calc
_refine_ls_wR_factor_gt 0.1354
_refine_ls_wR_factor_ref 0.1412
_reflns_Friedel_coverage 0.000
_reflns_number_gt 12875
_reflns_number_total 15046
_reflns_threshold_expression 'I > 2\s(I)'
_cod_data_source_file d3ce00138e2.cif
_cod_data_source_block mof3_gd
_cod_depositor_comments 'Adding full bibliography for 7246512--7246521.cif.'
_cod_database_code 7246514
_shelx_shelxl_version_number 2018/3
_shelx_space_group_comment
;
The symmetry employed for this shelxl refinement is uniquely defined
by the following loop, which should always be used as a source of
symmetry information in preference to the above space-group names.
They are only intended as comments.
;
_shelx_estimated_absorpt_t_max 0.598
_shelx_estimated_absorpt_t_min 0.034
_olex2_refinement_description
;
1. Restrained distances
 Gd1-H7A \\sim Gd1-H7B
 with sigma of 0.02
2. Rigid body (RIGU) restrains
 All non-hydrogen atoms
 with sigma for 1-2 distances of 0.004 and sigma for 1-3 distances of 0.004
3.a Free rotating group:
 O7(H7A,H7B)
3.b Rotating group:
 O6(H6A,H6B), O9(H9A,H9B), O10(H10A,H10B)
3.c Aromatic/amide H refined with riding coordinates:
 C3A(H3A), C3B(H3B), C3C(H3C), C3D(H3D), C4A(H4A), C4B(H4B), C4C(H4C),
 C4D(H4D), C5A(H5A), C5B(H5B), C5C(H5C), C5D(H5D), C6A(H6AA), C6B(H6BA),
 C6C(H6C), C6D(H6D), C8A(H8A), C8B(H8B), C8C(H8C), C8D(H8D), C9A(H9AA),
 C9B(H9BA), C9C(H9C), C9D(H9D), C11A(H11A), C11B(H11B), C11C(H11C), C11D(H11D),
 C12A(H12A), C12B(H12B), C12C(H12C), C12D(H12D), C13A(H13C), C13B(H13D),
 C13C(H13E), C13D(H13F), C14A(H14A), C14B(H14B), C14C(H14C), C14D(H14D),
 C17(H17), C20(H20), C23(H23), C26(H26)
3.d Idealised Me refined as rotating group:
 C18(H18A,H18B,H18C), C19(H19A,H19B,H19C), C21(H21A,H21B,H21C), C22(H22A,H22B,
 H22C), C24(H24A,H24B,H24C), C25(H25A,H25B,H25C), C27(H27A,H27B,H27C), C28(H28A,
 H28B,H28C)
3.e Idealised tetrahedral OH refined as rotating group:
 O13A(H13A), O13B(H13B)
;
_olex2_submission_special_instructions 'No special instructions were received'

loop_
_space_group_symop_operation_xyz
'x, y, z'
'-x, -y, -z'

loop_
_atom_site_label
_atom_site_type_symbol
_atom_site_fract_x
_atom_site_fract_y
_atom_site_fract_z
_atom_site_U_iso_or_equiv
_atom_site_adp_type
_atom_site_occupancy
_atom_site_site_symmetry_order
_atom_site_calc_flag
_atom_site_refinement_flags_posn
_atom_site_refinement_flags_adp
_atom_site_refinement_flags_occupancy
_atom_site_disorder_assembly
_atom_site_disorder_group
Gd1 Gd 1.02388(3) 0.47989(2) 0.26172(2) 0.02319(9) Uani 1 1 d D . . . .
Gd2 Gd 0.52233(3) 0.51504(2) 0.24550(2) 0.02269(9) Uani 1 1 d . . . . .
O1 O 0.8822(4) 0.3127(3) 0.24270(11) 0.0331(8) Uani 1 1 d . . . . .
O2 O 0.8707(4) 0.6159(3) 0.27569(11) 0.0321(8) Uani 1 1 d . . . . .
O3 O 0.6571(4) 0.6775(3) 0.26912(11) 0.0325(7) Uani 1 1 d . . . . .
O4 O 0.6781(4) 0.3843(3) 0.22898(11) 0.0369(8) Uani 1 1 d . . . . .
O5 O 1.1791(4) 0.4032(3) 0.22336(10) 0.0345(8) Uani 1 1 d . . . . .
O6 O 1.1609(4) 0.3406(3) 0.29865(11) 0.0353(8) Uani 1 1 d . . . . .
H6A H 1.249359 0.349324 0.293801 0.053 Uiso 1 1 d R U . . .
H6B H 1.161679 0.356744 0.323401 0.053 Uiso 1 1 d R U . . .
O7 O 0.9094(4) 0.4187(3) 0.32008(10) 0.0362(8) Uani 1 1 d G . . . .
H7A H 0.821615 0.430027 0.321499 0.054 Uiso 1 1 d DG U . . .
H7B H 0.948213 0.440061 0.342524 0.054 Uiso 1 1 d DG U . . .
O8 O 0.3696(4) 0.5763(3) 0.28910(11) 0.0335(8) Uani 1 1 d . . . . .
O9 O 0.3959(4) 0.6691(3) 0.21564(10) 0.0326(8) Uani 1 1 d . . . . .
H9A H 0.408536 0.731625 0.230200 0.049 Uiso 1 1 d R U . . .
H9B H 0.305537 0.651905 0.215029 0.049 Uiso 1 1 d R U . . .
O10 O 0.6441(4) 0.5868(3) 0.19148(11) 0.0365(8) Uani 1 1 d . . . . .
H10A H 0.605041 0.555355 0.170196 0.055 Uiso 1 1 d R U . . .
H10B H 0.728682 0.563531 0.192916 0.055 Uiso 1 1 d R U . . .
O11 O 1.3776(4) 0.4231(3) 0.19495(10) 0.0322(7) Uani 1 1 d . . . . .
O12 O 0.1587(4) 0.5883(3) 0.30945(10) 0.0316(7) Uani 1 1 d . . . . .
O13A O 1.1985(9) 0.7557(5) 0.51065(17) 0.0842(18) Uani 1 1 d . . . . .
H13A H 1.203944 0.693845 0.522395 0.126 Uiso 1 1 calc R U . . .
O13B O 0.2435(6) 0.2250(4) -0.00837(14) 0.0553(11) Uani 1 1 d . . . . .
H13B H 0.223454 0.289147 -0.016935 0.083 Uiso 1 1 calc R U . . .
O13C O 0.9290(4) -0.4524(3) 0.19769(9) 0.0304(7) Uani 1 1 d . . . . .
O13D O 0.4384(4) 1.3416(3) 0.27939(10) 0.0299(7) Uani 1 1 d . . . . .
O14A O 0.9719(9) 0.7001(6) 0.5050(2) 0.110(3) Uani 1 1 d . . . . .
O14B O 0.4623(6) 0.2928(4) -0.01412(16) 0.0696(15) Uani 1 1 d . . . . .
O14C O 1.1131(3) -0.3545(3) 0.22519(10) 0.0308(7) Uani 1 1 d . . . . .
O14D O 0.6252(3) 1.4360(3) 0.30754(10) 0.0302(7) Uani 1 1 d . . . . .
O15 O 0.1626(6) 0.4204(4) -0.03057(14) 0.0583(12) Uani 1 1 d . . . . .
O16 O 0.5260(5) 0.5517(5) 0.11966(13) 0.0611(12) Uani 1 1 d . . . . .
O17 O 0.4151(5) 0.8753(4) 0.25462(16) 0.0615(13) Uani 1 1 d . . . . .
O18 O 1.1792(9) 0.4114(5) 0.37867(17) 0.094(2) Uani 1 1 d . . . . .
N1 N 0.1750(6) 0.5753(4) -0.06820(18) 0.0538(13) Uani 1 1 d . . . . .
N2 N 0.3213(6) 0.5634(4) 0.08507(17) 0.0503(12) Uani 1 1 d . . . . .
N3 N 0.2611(5) 1.0100(4) 0.24883(13) 0.0377(10) Uani 1 1 d . . . . .
N4 N 1.2861(7) 0.4023(5) 0.43814(17) 0.0633(16) Uani 1 1 d . . . . .
C1A C 0.7839(5) 0.6909(4) 0.27886(13) 0.0251(9) Uani 1 1 d . . . . .
C1B C 0.7606(5) 0.3064(4) 0.22765(14) 0.0266(9) Uani 1 1 d . . . . .
C1C C 1.2536(5) 0.3833(4) 0.19640(13) 0.0242(9) Uani 1 1 d . . . . .
C1D C 0.2874(5) 0.6141(4) 0.31158(13) 0.0251(9) Uani 1 1 d . . . . .
C2A C 0.8343(5) 0.8057(4) 0.29755(14) 0.0257(9) Uani 1 1 d . . . . .
C2B C 0.7113(5) 0.1978(4) 0.20536(14) 0.0255(9) Uani 1 1 d . . . . .
C2C C 1.1941(5) 0.3030(4) 0.16414(13) 0.0261(9) Uani 1 1 d . . . . .
C2D C 0.3436(5) 0.6953(4) 0.34361(13) 0.0248(9) Uani 1 1 d . . . . .
C3A C 0.9606(5) 0.8176(4) 0.31987(14) 0.0299(10) Uani 1 1 d . . . . .
H3A H 1.019478 0.755430 0.321734 0.036 Uiso 1 1 calc R U . . .
C3B C 0.6026(6) 0.1980(4) 0.17686(15) 0.0329(10) Uani 1 1 d . . . . .
H3B H 0.555993 0.266172 0.172067 0.040 Uiso 1 1 calc R U . . .
C3C C 1.0699(5) 0.2390(4) 0.16772(15) 0.0304(10) Uani 1 1 d . . . . .
H3C H 1.020338 0.248189 0.189942 0.036 Uiso 1 1 calc R U . . .
C3D C 0.4681(5) 0.7621(4) 0.34085(14) 0.0292(10) Uani 1 1 d . . . . .
H3D H 0.519763 0.754436 0.318942 0.035 Uiso 1 1 calc R U . . .
C4A C 0.7527(5) 0.8997(4) 0.29379(14) 0.0271(9) Uani 1 1 d . . . . .
H4A H 0.667186 0.893149 0.278300 0.033 Uiso 1 1 calc R U . . .
C4B C 0.7754(5) 0.0967(4) 0.21285(15) 0.0290(10) Uani 1 1 d . . . . .
H4B H 0.849229 0.095530 0.232397 0.035 Uiso 1 1 calc R U . . .
C4C C 1.2657(5) 0.2910(4) 0.13148(14) 0.0290(10) Uani 1 1 d . . . . .
H4C H 1.351100 0.334452 0.129068 0.035 Uiso 1 1 calc R U . . .
C4D C 0.2726(6) 0.7048(4) 0.37646(15) 0.0329(11) Uani 1 1 d . . . . .
H4D H 0.187767 0.660002 0.378344 0.039 Uiso 1 1 calc R U . . .
C5A C 1.0005(6) 0.9204(4) 0.33937(16) 0.0342(11) Uani 1 1 d . . . . .
H5A H 1.085558 0.927142 0.355033 0.041 Uiso 1 1 calc R U . . .
C5B C 0.5620(6) 0.0987(4) 0.15534(15) 0.0338(11) Uani 1 1 d . . . . .
H5B H 0.488631 0.100176 0.135674 0.041 Uiso 1 1 calc R U . . .
C5C C 1.0179(5) 0.1613(4) 0.13881(15) 0.0309(10) Uani 1 1 d . . . . .
H5C H 0.933301 0.117007 0.141591 0.037 Uiso 1 1 calc R U . . .
C5D C 0.5156(5) 0.8391(4) 0.37009(15) 0.0316(10) Uani 1 1 d . . . . .
H5D H 0.597755 0.886714 0.367516 0.038 Uiso 1 1 calc R U . . .
C6A C 0.7956(6) 1.0028(4) 0.31256(15) 0.0330(10) Uani 1 1 d . . . . .
H6AA H 0.740425 1.066890 0.309054 0.040 Uiso 1 1 calc R U . . .
C6B C 0.7316(6) -0.0035(4) 0.19168(15) 0.0335(11) Uani 1 1 d . . . . .
H6BA H 0.774092 -0.072859 0.197599 0.040 Uiso 1 1 calc R U . . .
C6C C 1.2115(5) 0.2150(4) 0.10225(14) 0.0302(10) Uani 1 1 d . . . . .
H6C H 1.259034 0.208755 0.079516 0.036 Uiso 1 1 calc R U . . .
C6D C 0.3221(6) 0.7776(4) 0.40639(15) 0.0338(11) Uani 1 1 d . . . . .
H6D H 0.273738 0.780280 0.429060 0.041 Uiso 1 1 calc R U . . .
C7A C 0.9171(6) 1.0141(4) 0.33628(15) 0.0337(11) Uani 1 1 d . . . . .
C7B C 0.6270(6) -0.0030(4) 0.16215(15) 0.0315(10) Uani 1 1 d . . . . .
C7C C 1.0883(6) 0.1476(4) 0.10583(14) 0.0296(10) Uani 1 1 d . . . . .
C7D C 0.4445(5) 0.8481(4) 0.40345(14) 0.0291(10) Uani 1 1 d . . . . .
C8A C 0.9570(7) 1.1245(5) 0.35681(18) 0.0423(13) Uani 1 1 d . . . . .
H8A H 0.948672 1.192026 0.342269 0.051 Uiso 1 1 calc R U . . .
C8B C 0.5872(6) -0.1112(4) 0.14057(17) 0.0376(12) Uani 1 1 d . . . . .
H8B H 0.602262 -0.179219 0.154353 0.045 Uiso 1 1 calc R U . . .
C8C C 1.0295(6) 0.0688(4) 0.07395(14) 0.0330(11) Uani 1 1 d . . . . .
H8C H 1.022581 0.101264 0.049181 0.040 Uiso 1 1 calc R U . . .
C8D C 0.4969(6) 0.9275(4) 0.43514(15) 0.0347(11) Uani 1 1 d . . . . .
H8D H 0.500578 0.896766 0.460165 0.042 Uiso 1 1 calc R U . . .
C9A C 1.0036(7) 1.1390(5) 0.39367(18) 0.0446(13) Uani 1 1 d . . . . .
H9AA H 1.031222 1.215033 0.402408 0.053 Uiso 1 1 calc R U . . .
C9B C 0.5327(7) -0.1271(5) 0.10427(17) 0.0406(12) Uani 1 1 d . . . . .
H9BA H 0.513875 -0.204756 0.095963 0.049 Uiso 1 1 calc R U . . .
C9C C 0.9851(6) -0.0415(4) 0.07558(15) 0.0331(11) Uani 1 1 d . . . . .
H9C H 0.940458 -0.074213 0.052439 0.040 Uiso 1 1 calc R U . . .
C9D C 0.5399(6) 1.0384(4) 0.43270(15) 0.0325(10) Uani 1 1 d . . . . .
H9D H 0.577677 1.074460 0.456070 0.039 Uiso 1 1 calc R U . . .
C10A C 1.0158(6) 1.0472(5) 0.42197(17) 0.0381(12) Uani 1 1 d . . . . .
C10B C 0.4984(6) -0.0407(5) 0.07568(16) 0.0355(11) Uani 1 1 d . . . . .
C10C C 0.9956(6) -0.1199(4) 0.10822(14) 0.0304(10) Uani 1 1 d . . . . .
C10D C 0.5368(6) 1.1120(4) 0.39886(15) 0.0305(10) Uani 1 1 d . . . . .
C11A C 0.9081(7) 0.9646(6) 0.42577(19) 0.0484(14) Uani 1 1 d . . . . .
H11A H 0.822710 0.968781 0.410600 0.058 Uiso 1 1 calc R U . . .
C11B C 0.5943(7) 0.0491(5) 0.06738(17) 0.0417(12) Uani 1 1 d . . . . .
H11B H 0.685560 0.053574 0.079831 0.050 Uiso 1 1 calc R U . . .
C11C C 1.1024(6) -0.1096(4) 0.13749(15) 0.0325(10) Uani 1 1 d . . . . .
H11C H 1.171031 -0.047561 0.137477 0.039 Uiso 1 1 calc R U . . .
C11D C 0.6371(6) 1.2033(5) 0.39826(15) 0.0358(11) Uani 1 1 d . . . . .
H11D H 0.706989 1.213344 0.418890 0.043 Uiso 1 1 calc R U . . .
C12A C 1.1364(7) 1.0425(5) 0.44528(17) 0.0429(12) Uani 1 1 d . . . . .
H12A H 1.208489 1.101270 0.444121 0.051 Uiso 1 1 calc R U . . .
C12B C 0.3703(6) -0.0489(5) 0.05530(16) 0.0393(12) Uani 1 1 d . . . . .
H12B H 0.307248 -0.112808 0.058987 0.047 Uiso 1 1 calc R U . . .
C12C C 0.8971(5) -0.2122(4) 0.10907(15) 0.0320(10) Uani 1 1 d . . . . .
H12C H 0.823885 -0.220975 0.089302 0.038 Uiso 1 1 calc R U . . .
C12D C 0.4347(6) 1.1000(4) 0.36813(16) 0.0345(11) Uani 1 1 d . . . . .
H12D H 0.364505 1.039099 0.367939 0.041 Uiso 1 1 calc R U . . .
C13A C 0.9233(8) 0.8766(6) 0.4513(2) 0.0559(16) Uani 1 1 d . . . . .
H13C H 0.848010 0.821515 0.453753 0.067 Uiso 1 1 calc R U . . .
C13B C 0.5567(7) 0.1318(5) 0.04103(18) 0.0453(13) Uani 1 1 d . . . . .
H13D H 0.622205 0.192288 0.035498 0.054 Uiso 1 1 calc R U . . .
C13C C 1.1098(6) -0.1889(4) 0.16669(15) 0.0338(11) Uani 1 1 d . . . . .
H13E H 1.183312 -0.180613 0.186407 0.041 Uiso 1 1 calc R U . . .
C13D C 0.6373(6) 1.2792(5) 0.36853(15) 0.0356(11) Uani 1 1 d . . . . .
H13F H 0.707218 1.340258 0.368827 0.043 Uiso 1 1 calc R U . . .
C14A C 1.1545(7) 0.9532(5) 0.47052(17) 0.0457(13) Uani 1 1 d . . . . .
H14A H 1.239467 0.949956 0.485943 0.055 Uiso 1 1 calc R U . . .
C14B C 0.3314(7) 0.0344(5) 0.02945(16) 0.0405(12) Uani 1 1 d . . . . .
H14B H 0.241264 0.028286 0.016322 0.049 Uiso 1 1 calc R U . . .
C14C C 0.9037(6) -0.2916(4) 0.13809(15) 0.0323(10) Uani 1 1 d . . . . .
H14C H 0.835089 -0.353651 0.138045 0.039 Uiso 1 1 calc R U . . .
C14D C 0.4346(5) 1.1753(4) 0.33810(15) 0.0317(10) Uani 1 1 d . . . . .
H14D H 0.365320 1.165042 0.317322 0.038 Uiso 1 1 calc R U . . .
C15A C 1.0472(8) 0.8681(5) 0.47317(18) 0.0513(14) Uani 1 1 d . . . . .
C15B C 0.4233(7) 0.1258(5) 0.02280(15) 0.0397(12) Uani 1 1 d . . . . .
C15C C 1.0100(5) -0.2807(4) 0.16724(15) 0.0295(10) Uani 1 1 d . . . . .
C15D C 0.5356(5) 1.2668(4) 0.33800(14) 0.0294(10) Uani 1 1 d . . . . .
C16A C 1.0694(13) 0.7669(6) 0.4980(2) 0.076(2) Uani 1 1 d . . . . .
C16B C 0.3801(8) 0.2231(5) -0.00213(17) 0.0473(14) Uani 1 1 d . . . . .
C16C C 1.0173(5) -0.3670(4) 0.19776(15) 0.0298(10) Uani 1 1 d . . . . .
C16D C 0.5336(5) 1.3530(4) 0.30707(14) 0.0275(9) Uani 1 1 d . . . . .
C17 C 0.2121(7) 0.4735(5) -0.05733(18) 0.0469(14) Uani 1 1 d . . . . .
H17 H 0.280860 0.438658 -0.070831 0.056 Uiso 1 1 calc R U . . .
C18 C 0.0755(9) 0.6359(7) -0.0470(3) 0.085(3) Uani 1 1 d . . . . .
H18A H -0.005496 0.651240 -0.064405 0.127 Uiso 1 1 calc R U . . .
H18B H 0.120074 0.708581 -0.036587 0.127 Uiso 1 1 calc R U . . .
H18C H 0.045143 0.588405 -0.025973 0.127 Uiso 1 1 calc R U . . .
C19 C 0.2269(10) 0.6278(7) -0.1028(2) 0.072(2) Uani 1 1 d . . . . .
H19A H 0.308141 0.588711 -0.110170 0.109 Uiso 1 1 calc R U . . .
H19B H 0.253617 0.709131 -0.097481 0.109 Uiso 1 1 calc R U . . .
H19C H 0.153430 0.620549 -0.123800 0.109 Uiso 1 1 calc R U . . .
C20 C 0.4061(7) 0.5853(5) 0.11621(18) 0.0457(13) Uani 1 1 d . . . . .
H20 H 0.374097 0.628285 0.136721 0.055 Uiso 1 1 calc R U . . .
C21 C 0.1888(11) 0.6116(10) 0.0818(4) 0.119(5) Uani 1 1 d . . . . .
H21A H 0.115062 0.550607 0.083520 0.178 Uiso 1 1 calc R U . . .
H21B H 0.176243 0.649291 0.057093 0.178 Uiso 1 1 calc R U . . .
H21C H 0.184044 0.667974 0.102695 0.178 Uiso 1 1 calc R U . . .
C22 C 0.3587(9) 0.4949(6) 0.05342(19) 0.0584(18) Uani 1 1 d . . . . .
H22A H 0.370864 0.543663 0.031208 0.088 Uiso 1 1 calc R U . . .
H22B H 0.284654 0.434953 0.046850 0.088 Uiso 1 1 calc R U . . .
H22C H 0.445994 0.459416 0.060595 0.088 Uiso 1 1 calc R U . . .
C23 C 0.2992(7) 0.9098(5) 0.2595(2) 0.0496(14) Uani 1 1 d . . . . .
H23 H 0.234427 0.860728 0.271682 0.060 Uiso 1 1 calc R U . . .
C24 C 0.3526(8) 1.0879(6) 0.2291(2) 0.0566(17) Uani 1 1 d . . . . .
H24A H 0.448374 1.064513 0.232792 0.085 Uiso 1 1 calc R U . . .
H24B H 0.348116 1.165894 0.239428 0.085 Uiso 1 1 calc R U . . .
H24C H 0.323140 1.086005 0.201594 0.085 Uiso 1 1 calc R U . . .
C25 C 0.1180(8) 1.0420(7) 0.2500(2) 0.0634(19) Uani 1 1 d . . . . .
H25A H 0.078185 1.053655 0.223858 0.095 Uiso 1 1 calc R U . . .
H25B H 0.116542 1.113162 0.265188 0.095 Uiso 1 1 calc R U . . .
H25C H 0.062835 0.980729 0.261850 0.095 Uiso 1 1 calc R U . . .
C26 C 1.2619(11) 0.3653(7) 0.4025(2) 0.073(2) Uani 1 1 d . . . . .
H26 H 1.308502 0.301048 0.394256 0.087 Uiso 1 1 calc R U . . .
C27 C 1.2257(11) 0.5005(6) 0.4544(2) 0.075(2) Uani 1 1 d . . . . .
H27A H 1.163539 0.533961 0.434737 0.112 Uiso 1 1 calc R U . . .
H27B H 1.300147 0.557754 0.463355 0.112 Uiso 1 1 calc R U . . .
H27C H 1.172613 0.476286 0.475997 0.112 Uiso 1 1 calc R U . . .
C28 C 1.3751(11) 0.3382(8) 0.4653(3) 0.083(2) Uani 1 1 d . . . . .
H28A H 1.322770 0.315776 0.487277 0.125 Uiso 1 1 calc R U . . .
H28B H 1.458004 0.386861 0.474274 0.125 Uiso 1 1 calc R U . . .
H28C H 1.403543 0.269378 0.452374 0.125 Uiso 1 1 calc R U . . .

loop_
_atom_site_aniso_label
_atom_site_aniso_U_11
_atom_site_aniso_U_22
_atom_site_aniso_U_33
_atom_site_aniso_U_23
_atom_site_aniso_U_13
_atom_site_aniso_U_12
Gd1 0.01682(14) 0.02594(14) 0.02734(14) -0.00210(10) 0.00464(10) 0.00276(10)
Gd2 0.01762(14) 0.02331(14) 0.02761(14) -0.00315(10) 0.00490(10) 0.00223(10)
O1 0.0242(17) 0.0333(18) 0.0410(19) -0.0064(15) 0.0033(14) -0.0021(14)
O2 0.0282(18) 0.0291(17) 0.0405(19) -0.0061(14) 0.0083(15) 0.0077(14)
O3 0.0224(16) 0.0292(17) 0.046(2) -0.0026(15) 0.0046(14) 0.0028(14)
O4 0.036(2) 0.0306(17) 0.046(2) -0.0091(15) 0.0117(16) 0.0097(15)
O5 0.0301(19) 0.0388(19) 0.0358(18) -0.0102(15) 0.0079(15) 0.0069(16)
O6 0.0242(17) 0.0389(19) 0.044(2) 0.0091(16) 0.0059(15) 0.0053(15)
O7 0.0315(19) 0.047(2) 0.0309(18) 0.0021(15) 0.0078(15) 0.0012(17)
O8 0.0313(19) 0.0324(18) 0.0382(19) -0.0082(14) 0.0119(15) 0.0054(15)
O9 0.0264(18) 0.0292(17) 0.043(2) 0.0044(14) 0.0062(15) 0.0042(14)
O10 0.0234(17) 0.051(2) 0.0359(19) 0.0049(16) 0.0061(14) 0.0054(16)
O11 0.0244(17) 0.0368(18) 0.0345(18) -0.0057(14) 0.0043(14) -0.0053(14)
O12 0.0223(16) 0.0394(19) 0.0326(18) -0.0086(14) 0.0017(13) 0.0012(14)
O13A 0.145(5) 0.055(3) 0.052(3) 0.005(2) 0.001(3) 0.009(4)
O13B 0.071(3) 0.045(2) 0.049(3) 0.004(2) -0.005(2) 0.009(2)
O13C 0.0289(18) 0.0353(17) 0.0270(17) 0.0035(13) 0.0045(13) -0.0018(14)
O13D 0.0279(17) 0.0269(16) 0.0354(18) 0.0003(13) 0.0041(14) 0.0036(14)
O14A 0.150(6) 0.067(4) 0.120(6) 0.037(4) 0.060(5) -0.001(4)
O14B 0.089(4) 0.054(3) 0.070(3) 0.021(2) 0.026(3) 0.005(3)
O14C 0.0230(17) 0.0374(18) 0.0317(17) 0.0049(14) 0.0008(13) 0.0008(14)
O14D 0.0232(16) 0.0310(17) 0.0362(18) 0.0015(14) 0.0024(14) -0.0004(14)
O15 0.075(3) 0.045(2) 0.054(3) 0.0020(19) -0.004(2) 0.013(2)
O16 0.049(3) 0.092(4) 0.042(2) 0.002(2) 0.002(2) 0.002(2)
O17 0.045(3) 0.046(2) 0.092(4) -0.008(2) -0.011(2) 0.014(2)
O18 0.165(7) 0.056(3) 0.055(3) 0.002(2) -0.004(4) -0.017(4)
N1 0.052(3) 0.039(3) 0.069(4) 0.003(2) -0.006(3) 0.009(2)
N2 0.047(3) 0.042(3) 0.060(3) -0.005(2) -0.002(2) -0.002(2)
N3 0.040(3) 0.036(2) 0.038(2) 0.0026(19) 0.008(2) 0.010(2)
N4 0.080(4) 0.059(3) 0.051(3) -0.009(2) 0.029(3) -0.016(3)
C1A 0.026(2) 0.024(2) 0.026(2) -0.0006(17) 0.0063(17) 0.0027(17)
C1B 0.025(2) 0.026(2) 0.030(2) -0.0021(17) 0.0097(18) -0.0006(18)
C1C 0.022(2) 0.023(2) 0.027(2) -0.0028(17) -0.0013(17) 0.0027(17)
C1D 0.025(2) 0.024(2) 0.027(2) 0.0019(17) 0.0088(17) 0.0027(18)
C2A 0.024(2) 0.023(2) 0.030(2) 0.0006(17) 0.0053(18) 0.0015(17)
C2B 0.022(2) 0.025(2) 0.031(2) -0.0015(17) 0.0093(17) 0.0003(17)
C2C 0.024(2) 0.027(2) 0.028(2) -0.0008(17) -0.0007(17) 0.0017(18)
C2D 0.023(2) 0.024(2) 0.029(2) -0.0005(17) 0.0037(17) 0.0067(17)
C3A 0.025(2) 0.030(2) 0.036(3) 0.0004(19) 0.0040(19) 0.0021(19)
C3B 0.031(3) 0.030(2) 0.038(3) -0.0014(19) 0.002(2) 0.008(2)
C3C 0.026(2) 0.031(2) 0.034(2) -0.0002(19) 0.0064(19) 0.0018(19)
C3D 0.026(2) 0.032(2) 0.031(2) 0.0019(18) 0.0074(19) 0.0035(19)
C4A 0.024(2) 0.027(2) 0.031(2) 0.0009(17) 0.0033(18) 0.0033(18)
C4B 0.022(2) 0.029(2) 0.036(3) -0.0019(18) -0.0001(19) 0.0030(18)
C4C 0.025(2) 0.030(2) 0.032(2) -0.0012(18) 0.0075(18) 0.0003(19)
C4D 0.030(3) 0.034(2) 0.036(3) -0.0027(19) 0.011(2) 0.001(2)
C5A 0.029(3) 0.032(2) 0.040(3) -0.004(2) -0.004(2) 0.000(2)
C5B 0.032(3) 0.036(2) 0.034(3) -0.002(2) -0.001(2) 0.006(2)
C5C 0.029(3) 0.028(2) 0.036(2) -0.0008(19) 0.005(2) -0.001(2)
C5D 0.030(3) 0.031(2) 0.033(2) 0.0004(19) 0.006(2) -0.003(2)
C6A 0.037(3) 0.024(2) 0.039(3) 0.0021(19) 0.007(2) 0.002(2)
C6B 0.038(3) 0.026(2) 0.038(3) 0.0016(19) 0.003(2) 0.005(2)
C6C 0.034(3) 0.029(2) 0.028(2) 0.0000(18) 0.0063(19) 0.001(2)
C6D 0.039(3) 0.031(2) 0.033(2) -0.0019(19) 0.014(2) 0.001(2)
C7A 0.038(3) 0.028(2) 0.036(3) -0.0021(19) 0.007(2) -0.003(2)
C7B 0.034(3) 0.026(2) 0.035(2) 0.0012(18) 0.006(2) 0.001(2)
C7C 0.035(3) 0.024(2) 0.030(2) 0.0029(17) 0.0012(19) 0.0033(19)
C7D 0.031(2) 0.023(2) 0.033(2) 0.0029(17) 0.0031(19) 0.0042(19)
C8A 0.046(3) 0.027(2) 0.053(3) -0.004(2) -0.001(3) 0.003(2)
C8B 0.044(3) 0.024(2) 0.044(3) 0.000(2) 0.002(2) 0.002(2)
C8C 0.043(3) 0.030(2) 0.026(2) 0.0002(18) 0.001(2) 0.002(2)
C8D 0.044(3) 0.034(2) 0.027(2) 0.0022(19) 0.003(2) 0.002(2)
C9A 0.049(4) 0.033(3) 0.050(3) -0.011(2) -0.001(3) -0.003(3)
C9B 0.051(3) 0.027(2) 0.042(3) -0.007(2) 0.000(2) 0.000(2)
C9C 0.035(3) 0.032(2) 0.031(2) -0.0016(19) -0.002(2) -0.003(2)
C9D 0.034(3) 0.033(2) 0.030(2) -0.0050(19) -0.001(2) -0.002(2)
C10A 0.036(3) 0.038(3) 0.041(3) -0.015(2) 0.005(2) 0.003(2)
C10B 0.041(3) 0.031(2) 0.034(3) -0.0078(19) 0.004(2) 0.002(2)
C10C 0.034(3) 0.026(2) 0.030(2) -0.0043(18) 0.0020(19) 0.002(2)
C10D 0.029(2) 0.027(2) 0.035(2) -0.0014(19) 0.0031(19) 0.004(2)
C11A 0.039(3) 0.054(3) 0.052(3) -0.008(3) 0.012(3) -0.008(3)
C11B 0.040(3) 0.044(3) 0.041(3) -0.001(2) 0.009(2) -0.001(2)
C11C 0.030(3) 0.027(2) 0.039(3) 0.0018(19) -0.001(2) -0.004(2)
C11D 0.033(3) 0.039(3) 0.033(3) -0.001(2) -0.004(2) -0.002(2)
C12A 0.044(3) 0.040(3) 0.044(3) -0.007(2) 0.005(2) -0.002(2)
C12B 0.045(3) 0.035(3) 0.037(3) -0.004(2) 0.006(2) -0.002(2)
C12C 0.029(3) 0.036(2) 0.030(2) 0.0011(19) 0.0005(19) 0.000(2)
C12D 0.033(3) 0.030(2) 0.039(3) 0.003(2) 0.001(2) -0.005(2)
C13A 0.065(4) 0.054(4) 0.048(4) -0.007(3) 0.023(3) -0.016(3)
C13B 0.052(3) 0.040(3) 0.045(3) 0.000(2) 0.018(3) -0.003(3)
C13C 0.033(3) 0.035(3) 0.032(3) -0.0009(19) -0.001(2) 0.000(2)
C13D 0.032(3) 0.036(3) 0.037(3) 0.001(2) 0.003(2) -0.009(2)
C14A 0.055(4) 0.044(3) 0.039(3) -0.008(2) 0.007(3) 0.008(3)
C14B 0.045(3) 0.040(3) 0.037(3) -0.004(2) 0.003(2) 0.005(2)
C14C 0.032(3) 0.032(2) 0.032(2) 0.0011(19) 0.0051(19) -0.008(2)
C14D 0.026(2) 0.033(2) 0.036(3) 0.0013(19) -0.0026(19) 0.000(2)
C15A 0.077(4) 0.040(3) 0.040(3) -0.006(2) 0.021(3) 0.003(3)
C15B 0.054(3) 0.038(3) 0.029(3) -0.002(2) 0.015(2) 0.006(2)
C15C 0.024(2) 0.029(2) 0.035(2) 0.0003(18) 0.0039(18) 0.0022(19)
C15D 0.028(2) 0.027(2) 0.034(2) -0.0031(18) 0.0067(19) 0.0028(19)
C16A 0.136(6) 0.045(4) 0.050(4) -0.001(3) 0.032(4) 0.005(4)
C16B 0.072(4) 0.038(3) 0.034(3) -0.002(2) 0.018(3) 0.006(3)
C16C 0.019(2) 0.038(2) 0.034(2) -0.0010(19) 0.0078(17) 0.0023(19)
C16D 0.019(2) 0.029(2) 0.036(2) -0.0014(18) 0.0087(17) 0.0040(18)
C17 0.055(4) 0.040(3) 0.045(3) -0.004(2) -0.008(3) 0.009(3)
C18 0.063(5) 0.048(4) 0.147(9) 0.010(5) 0.026(5) 0.018(4)
C19 0.081(6) 0.054(4) 0.081(5) 0.010(4) -0.007(4) 0.002(4)
C20 0.048(3) 0.041(3) 0.047(3) 0.000(2) 0.008(2) -0.010(3)
C21 0.073(6) 0.118(9) 0.160(11) -0.074(8) -0.036(6) 0.041(6)
C22 0.073(5) 0.058(4) 0.043(3) -0.003(3) 0.005(3) -0.006(4)
C23 0.049(3) 0.039(3) 0.060(4) 0.002(3) -0.005(3) 0.008(3)
C24 0.057(4) 0.047(3) 0.068(4) 0.006(3) 0.012(3) 0.004(3)
C25 0.050(4) 0.076(5) 0.069(5) 0.017(4) 0.019(3) 0.023(4)
C26 0.110(7) 0.056(4) 0.052(4) -0.003(3) 0.024(4) -0.013(4)
C27 0.116(7) 0.052(4) 0.058(4) -0.002(3) 0.029(5) -0.004(4)
C28 0.084(6) 0.090(6) 0.074(5) -0.009(4) 0.008(4) -0.001(5)

loop_
_atom_type_symbol
_atom_type_description
_atom_type_scat_dispersion_real
_atom_type_scat_dispersion_imag
_atom_type_scat_source
C C 0.0181 0.0091 'International Tables Vol C Tables 4.2.6.8 and 6.1.1.4'
H H 0.0000 0.0000 'International Tables Vol C Tables 4.2.6.8 and 6.1.1.4'
Gd Gd -8.8380 11.9157 'International Tables Vol C Tables 4.2.6.8 and 6.1.1.4'
N N 0.0311 0.0180 'International Tables Vol C Tables 4.2.6.8 and 6.1.1.4'
O O 0.0492 0.0322 'International Tables Vol C Tables 4.2.6.8 and 6.1.1.4'

loop_
_geom_angle_atom_site_label_1
_geom_angle_atom_site_label_2
_geom_angle_atom_site_label_3
_geom_angle
_geom_angle_site_symmetry_1
_geom_angle_site_symmetry_3
_geom_angle_publ_flag
O1 Gd1 O6 82.54(13) . . ?
O1 Gd1 O7 74.62(13) . . ?
O1 Gd1 O13C 82.19(12) . 1_565 ?
O1 Gd1 O14C 132.16(12) . 1_565 ?
O1 Gd1 C16C 107.54(14) . 1_565 ?
O2 Gd1 O1 105.37(13) . . ?
O2 Gd1 O6 136.06(13) . . ?
O2 Gd1 O7 72.22(13) . . ?
O2 Gd1 O12 79.57(13) . 1_655 ?
O2 Gd1 O13C 74.78(12) . 1_565 ?
O2 Gd1 O14C 78.69(12) . 1_565 ?
O2 Gd1 C16C 74.14(13) . 1_565 ?
O5 Gd1 O1 83.77(12) . . ?
O5 Gd1 O2 152.16(13) . . ?
O5 Gd1 O6 70.42(13) . . ?
O5 Gd1 O7 135.43(13) . . ?
O5 Gd1 O12 105.93(13) . 1_655 ?
O5 Gd1 O13C 80.67(13) . 1_565 ?
O5 Gd1 O14C 75.96(13) . 1_565 ?
O5 Gd1 C16C 78.04(14) . 1_565 ?
O6 Gd1 O7 68.49(12) . . ?
O6 Gd1 O13C 148.52(12) . 1_565 ?
O6 Gd1 O14C 127.78(11) . 1_565 ?
O6 Gd1 C16C 145.68(12) . 1_565 ?
O7 Gd1 O13C 132.32(12) . 1_565 ?
O7 Gd1 C16C 145.47(13) . 1_565 ?
O12 Gd1 O1 149.76(13) 1_655 . ?
O12 Gd1 O6 74.36(13) 1_655 . ?
O12 Gd1 O7 78.85(12) 1_655 . ?
O12 Gd1 O13C 127.18(12) 1_655 1_565 ?
O12 Gd1 O14C 78.02(12) 1_655 1_565 ?
O12 Gd1 C16C 102.52(14) 1_655 1_565 ?
O13C Gd1 C16C 26.05(13) 1_565 1_565 ?
O14C Gd1 O7 145.51(12) 1_565 . ?
O14C Gd1 O13C 52.26(11) 1_565 1_565 ?
O14C Gd1 C16C 26.25(13) 1_565 1_565 ?
O3 Gd2 O9 78.32(13) . . ?
O3 Gd2 O10 74.57(13) . . ?
O3 Gd2 O11 148.85(13) . 1_455 ?
O3 Gd2 O13D 130.02(12) . 1_545 ?
O3 Gd2 O14D 80.68(12) . 1_545 ?
O3 Gd2 C16D 105.40(14) . 1_545 ?
O4 Gd2 O3 105.94(13) . . ?
O4 Gd2 O8 148.55(13) . . ?
O4 Gd2 O9 138.44(13) . . ?
O4 Gd2 O10 70.95(13) . . ?
O4 Gd2 O11 83.52(13) . 1_455 ?
O4 Gd2 O13D 78.37(12) . 1_545 ?
O4 Gd2 O14D 73.26(13) . 1_545 ?
O4 Gd2 C16D 74.28(13) . 1_545 ?
O8 Gd2 O3 82.53(12) . . ?
O8 Gd2 O9 72.53(12) . . ?
O8 Gd2 O10 139.68(13) . . ?
O8 Gd2 O11 105.02(13) . 1_455 ?
O8 Gd2 O13D 73.44(12) . 1_545 ?
O8 Gd2 O14D 78.54(12) . 1_545 ?
O8 Gd2 C16D 74.27(13) . 1_545 ?
O9 Gd2 O13D 131.04(12) . 1_545 ?
O9 Gd2 O14D 146.04(12) . 1_545 ?
O9 Gd2 C16D 145.78(12) . 1_545 ?
O10 Gd2 O9 70.63(12) . . ?
O10 Gd2 O13D 145.70(12) . 1_545 ?
O10 Gd2 O14D 128.12(12) . 1_545 ?
O10 Gd2 C16D 143.56(13) . 1_545 ?
O11 Gd2 O9 75.47(13) 1_455 . ?
O11 Gd2 O10 81.04(12) 1_455 . ?
O11 Gd2 O13D 80.60(12) 1_455 1_545 ?
O11 Gd2 O14D 130.23(12) 1_455 1_545 ?
O11 Gd2 C16D 105.73(13) 1_455 1_545 ?
O13D Gd2 O14D 52.25(11) 1_545 1_545 ?
O13D Gd2 C16D 26.23(13) 1_545 1_545 ?
O14D Gd2 C16D 26.01(13) 1_545 1_545 ?
C1B O1 Gd1 127.9(3) . . ?
C1A O2 Gd1 172.9(3) . . ?
C1A O3 Gd2 130.5(3) . . ?
C1B O4 Gd2 167.1(4) . . ?
C1C O5 Gd1 164.0(3) . . ?
Gd1 O6 H6A 110.0 . . ?
Gd1 O6 H6B 109.7 . . ?
H6A O6 H6B 103.9 . . ?
Gd1 O7 H7A 118.8 . . ?
Gd1 O7 H7B 119.2 . . ?
H7A O7 H7B 104.4 . . ?
C1D O8 Gd2 177.0(3) . . ?
Gd2 O9 H9A 109.9 . . ?
Gd2 O9 H9B 110.0 . . ?
H9A O9 H9B 104.0 . . ?
Gd2 O10 H10A 109.6 . . ?
Gd2 O10 H10B 109.6 . . ?
H10A O10 H10B 104.3 . . ?
C1C O11 Gd2 126.9(3) . 1_655 ?
C1D O12 Gd1 128.4(3) . 1_455 ?
C16A O13A H13A 109.5 . . ?
C16B O13B H13B 109.5 . . ?
C16C O13C Gd1 93.6(3) . 1_545 ?
C16D O13D Gd2 94.8(3) . 1_565 ?
C16C O14C Gd1 94.8(3) . 1_545 ?
C16D O14D Gd2 93.0(3) . 1_565 ?
C17 N1 C18 120.4(7) . . ?
C17 N1 C19 120.9(6) . . ?
C18 N1 C19 118.6(6) . . ?
C20 N2 C21 119.6(7) . . ?
C20 N2 C22 122.5(6) . . ?
C21 N2 C22 117.9(7) . . ?
C23 N3 C24 121.4(6) . . ?
C23 N3 C25 122.0(6) . . ?
C24 N3 C25 115.8(5) . . ?
C26 N4 C27 124.8(8) . . ?
C26 N4 C28 119.6(7) . . ?
C27 N4 C28 115.4(7) . . ?
O2 C1A C2A 118.4(4) . . ?
O3 C1A O2 125.2(4) . . ?
O3 C1A C2A 116.3(4) . . ?
O1 C1B O4 124.7(5) . . ?
O1 C1B C2B 117.4(4) . . ?
O4 C1B C2B 117.9(4) . . ?
O5 C1C O11 124.2(4) . . ?
O5 C1C C2C 118.5(4) . . ?
O11 C1C C2C 117.3(4) . . ?
O8 C1D O12 124.3(5) . . ?
O8 C1D C2D 119.1(4) . . ?
O12 C1D C2D 116.6(4) . . ?
C3A C2A C1A 120.5(4) . . ?
C4A C2A C1A 120.5(4) . . ?
C4A C2A C3A 119.0(4) . . ?
C3B C2B C1B 120.6(4) . . ?
C4B C2B C1B 120.1(5) . . ?
C4B C2B C3B 119.3(4) . . ?
C3C C2C C1C 119.9(4) . . ?
C4C C2C C1C 120.0(4) . . ?
C4C C2C C3C 120.1(4) . . ?
C3D C2D C1D 120.7(4) . . ?
C4D C2D C1D 120.2(4) . . ?
C4D C2D C3D 119.1(5) . . ?
C2A C3A H3A 120.0 . . ?
C5A C3A C2A 120.0(5) . . ?
C5A C3A H3A 120.0 . . ?
C2B C3B H3B 119.9 . . ?
C2B C3B C5B 120.2(5) . . ?
C5B C3B H3B 119.9 . . ?
C2C C3C H3C 120.0 . . ?
C2C C3C C5C 120.1(5) . . ?
C5C C3C H3C 120.0 . . ?
C2D C3D H3D 120.1 . . ?
C5D C3D C2D 119.8(4) . . ?
C5D C3D H3D 120.1 . . ?
C2A C4A H4A 119.8 . . ?
C6A C4A C2A 120.3(5) . . ?
C6A C4A H4A 119.8 . . ?
C2B C4B H4B 119.9 . . ?
C2B C4B C6B 120.2(5) . . ?
C6B C4B H4B 119.9 . . ?
C2C C4C H4C 120.2 . . ?
C2C C4C C6C 119.6(5) . . ?
C6C C4C H4C 120.2 . . ?
C2D C4D H4D 119.3 . . ?
C6D C4D C2D 121.5(5) . . ?
C6D C4D H4D 119.3 . . ?
C3A C5A H5A 119.5 . . ?
C3A C5A C7A 121.0(5) . . ?
C7A C5A H5A 119.5 . . ?
C3B C5B H5B 119.4 . . ?
C3B C5B C7B 121.2(5) . . ?
C7B C5B H5B 119.4 . . ?
C3C C5C H5C 119.6 . . ?
C3C C5C C7C 120.8(5) . . ?
C7C C5C H5C 119.6 . . ?
C3D C5D H5D 119.5 . . ?
C3D C5D C7D 121.1(5) . . ?
C7D C5D H5D 119.5 . . ?
C4A C6A H6AA 119.4 . . ?
C7A C6A C4A 121.3(5) . . ?
C7A C6A H6AA 119.4 . . ?
C4B C6B H6BA 119.5 . . ?
C7B C6B C4B 121.0(5) . . ?
C7B C6B H6BA 119.5 . . ?
C4C C6C H6C 119.5 . . ?
C4C C6C C7C 121.0(4) . . ?
C7C C6C H6C 119.5 . . ?
C4D C6D H6D 120.0 . . ?
C4D C6D C7D 120.0(5) . . ?
C7D C6D H6D 120.0 . . ?
C5A C7A C8A 122.1(5) . . ?
C6A C7A C5A 118.3(5) . . ?
C6A C7A C8A 119.6(5) . . ?
C5B C7B C8B 123.5(5) . . ?
C6B C7B C5B 118.2(5) . . ?
C6B C7B C8B 118.3(5) . . ?
C5C C7C C6C 118.4(5) . . ?
C5C C7C C8C 121.0(5) . . ?
C6C C7C C8C 120.5(4) . . ?
C5D C7D C6D 118.4(5) . . ?
C5D C7D C8D 121.3(5) . . ?
C6D C7D C8D 120.3(5) . . ?
C7A C8A H8A 116.6 . . ?
C9A C8A C7A 126.8(6) . . ?
C9A C8A H8A 116.6 . . ?
C7B C8B H8B 115.4 . . ?
C9B C8B C7B 129.3(5) . . ?
C9B C8B H8B 115.4 . . ?
C7C C8C H8C 115.7 . . ?
C9C C8C C7C 128.5(5) . . ?
C9C C8C H8C 115.7 . . ?
C7D C8D H8D 116.3 . . ?
C9D C8D C7D 127.4(5) . . ?
C9D C8D H8D 116.3 . . ?
C8A C9A H9AA 117.2 . . ?
C8A C9A C10A 125.6(5) . . ?
C10A C9A H9AA 117.2 . . ?
C8B C9B H9BA 115.7 . . ?
C8B C9B C10B 128.6(5) . . ?
C10B C9B H9BA 115.7 . . ?
C8C C9C H9C 115.4 . . ?
C8C C9C C10C 129.2(5) . . ?
C10C C9C H9C 115.4 . . ?
C8D C9D H9D 115.5 . . ?
C8D C9D C10D 129.1(5) . . ?
C10D C9D H9D 115.5 . . ?
C11A C10A C9A 121.7(6) . . ?
C12A C10A C9A 119.7(5) . . ?
C12A C10A C11A 118.7(6) . . ?
C11B C10B C9B 122.0(5) . . ?
C12B C10B C9B 119.7(5) . . ?
C12B C10B C11B 118.2(5) . . ?
C11C C10C C9C 123.6(5) . . ?
C11C C10C C12C 118.0(5) . . ?
C12C C10C C9C 118.4(5) . . ?
C11D C10D C9D 118.1(5) . . ?
C11D C10D C12D 117.7(5) . . ?
C12D C10D C9D 124.0(5) . . ?
C10A C11A H11A 119.5 . . ?
C13A C11A C10A 120.9(7) . . ?
C13A C11A H11A 119.5 . . ?
C10B C11B H11B 119.8 . . ?
C13B C11B C10B 120.5(6) . . ?
C13B C11B H11B 119.8 . . ?
C10C C11C H11C 119.6 . . ?
C13C C11C C10C 120.9(5) . . ?
C13C C11C H11C 119.6 . . ?
C10D C11D H11D 119.2 . . ?
C13D C11D C10D 121.7(5) . . ?
C13D C11D H11D 119.2 . . ?
C10A C12A H12A 119.5 . . ?
C10A C12A C14A 121.1(6) . . ?
C14A C12A H12A 119.5 . . ?
C10B C12B H12B 119.3 . . ?
C10B C12B C14B 121.4(6) . . ?
C14B C12B H12B 119.3 . . ?
C10C C12C H12C 119.2 . . ?
C14C C12C C10C 121.5(5) . . ?
C14C C12C H12C 119.2 . . ?
C10D C12D H12D 119.5 . . ?
C14D C12D C10D 121.0(5) . . ?
C14D C12D H12D 119.5 . . ?
C11A C13A H13C 119.8 . . ?
C11A C13A C15A 120.5(6) . . ?
C15A C13A H13C 119.8 . . ?
C11B C13B H13D 120.0 . . ?
C15B C13B C11B 120.0(6) . . ?
C15B C13B H13D 120.0 . . ?
C11C C13C H13E 119.8 . . ?
C11C C13C C15C 120.5(5) . . ?
C15C C13C H13E 119.8 . . ?
C11D C13D H13F 119.8 . . ?
C11D C13D C15D 120.4(5) . . ?
C15D C13D H13F 119.8 . . ?
C12A C14A H14A 120.1 . . ?
C12A C14A C15A 119.8(7) . . ?
C15A C14A H14A 120.1 . . ?
C12B C14B H14B 119.9 . . ?
C15B C14B C12B 120.1(6) . . ?
C15B C14B H14B 119.9 . . ?
C12C C14C H14C 119.9 . . ?
C12C C14C C15C 120.3(5) . . ?
C15C C14C H14C 119.9 . . ?
C12D C14D H14D 119.7 . . ?
C12D C14D C15D 120.6(5) . . ?
C15D C14D H14D 119.7 . . ?
C13A C15A C14A 118.9(6) . . ?
C13A C15A C16A 120.8(8) . . ?
C14A C15A C16A 120.2(8) . . ?
C13B C15B C16B 118.9(6) . . ?
C14B C15B C13B 119.6(6) . . ?
C14B C15B C16B 121.5(6) . . ?
C13C C15C C16C 121.3(5) . . ?
C14C C15C C13C 118.9(5) . . ?
C14C C15C C16C 119.8(4) . . ?
C13D C15D C14D 118.6(5) . . ?
C13D C15D C16D 119.6(5) . . ?
C14D C15D C16D 121.8(5) . . ?
O13A C16A C15A 115.0(8) . . ?
O14A C16A O13A 123.9(9) . . ?
O14A C16A C15A 121.1(11) . . ?
O13B C16B C15B 112.8(5) . . ?
O14B C16B O13B 124.2(6) . . ?
O14B C16B C15B 122.9(7) . . ?
O13C C16C Gd1 60.4(3) . 1_545 ?
O13C C16C O14C 119.1(5) . . ?
O13C C16C C15C 121.4(5) . . ?
O14C C16C Gd1 58.9(3) . 1_545 ?
O14C C16C C15C 119.5(4) . . ?
C15C C16C Gd1 175.0(3) . 1_545 ?
O13D C16D Gd2 59.0(2) . 1_565 ?
O13D C16D C15D 119.0(4) . . ?
O14D C16D Gd2 60.9(3) . 1_565 ?
O14D C16D O13D 119.9(4) . . ?
O14D C16D C15D 121.0(5) . . ?
C15D C16D Gd2 178.0(4) . 1_565 ?
O15 C17 N1 124.0(6) . . ?
O15 C17 H17 118.0 . . ?
N1 C17 H17 118.0 . . ?
N1 C18 H18A 109.5 . . ?
N1 C18 H18B 109.5 . . ?
N1 C18 H18C 109.5 . . ?
H18A C18 H18B 109.5 . . ?
H18A C18 H18C 109.5 . . ?
H18B C18 H18C 109.5 . . ?
N1 C19 H19A 109.5 . . ?
N1 C19 H19B 109.5 . . ?
N1 C19 H19C 109.5 . . ?
H19A C19 H19B 109.5 . . ?
H19A C19 H19C 109.5 . . ?
H19B C19 H19C 109.5 . . ?
O16 C20 N2 122.5(6) . . ?
O16 C20 H20 118.7 . . ?
N2 C20 H20 118.7 . . ?
N2 C21 H21A 109.5 . . ?
N2 C21 H21B 109.5 . . ?
N2 C21 H21C 109.5 . . ?
H21A C21 H21B 109.5 . . ?
H21A C21 H21C 109.5 . . ?
H21B C21 H21C 109.5 . . ?
N2 C22 H22A 109.5 . . ?
N2 C22 H22B 109.5 . . ?
N2 C22 H22C 109.5 . . ?
H22A C22 H22B 109.5 . . ?
H22A C22 H22C 109.5 . . ?
H22B C22 H22C 109.5 . . ?
O17 C23 N3 123.4(7) . . ?
O17 C23 H23 118.3 . . ?
N3 C23 H23 118.3 . . ?
N3 C24 H24A 109.5 . . ?
N3 C24 H24B 109.5 . . ?
N3 C24 H24C 109.5 . . ?
H24A C24 H24B 109.5 . . ?
H24A C24 H24C 109.5 . . ?
H24B C24 H24C 109.5 . . ?
N3 C25 H25A 109.5 . . ?
N3 C25 H25B 109.5 . . ?
N3 C25 H25C 109.5 . . ?
H25A C25 H25B 109.5 . . ?
H25A C25 H25C 109.5 . . ?
H25B C25 H25C 109.5 . . ?
O18 C26 N4 122.6(9) . . ?
O18 C26 H26 118.7 . . ?
N4 C26 H26 118.7 . . ?
N4 C27 H27A 109.5 . . ?
N4 C27 H27B 109.5 . . ?
N4 C27 H27C 109.5 . . ?
H27A C27 H27B 109.5 . . ?
H27A C27 H27C 109.5 . . ?
H27B C27 H27C 109.5 . . ?
N4 C28 H28A 109.5 . . ?
N4 C28 H28B 109.5 . . ?
N4 C28 H28C 109.5 . . ?
H28A C28 H28B 109.5 . . ?
H28A C28 H28C 109.5 . . ?
H28B C28 H28C 109.5 . . ?

loop_
_geom_bond_atom_site_label_1
_geom_bond_atom_site_label_2
_geom_bond_distance
_geom_bond_site_symmetry_2
_geom_bond_publ_flag
Gd1 O1 2.369(3) . ?
Gd1 O2 2.308(3) . ?
Gd1 O5 2.296(3) . ?
Gd1 O6 2.479(4) . ?
Gd1 O7 2.484(3) . ?
Gd1 O12 2.340(3) 1_655 ?
Gd1 O13C 2.513(3) 1_565 ?
Gd1 O14C 2.479(3) 1_565 ?
Gd1 C16C 2.885(5) 1_565 ?
Gd2 O3 2.335(3) . ?
Gd2 O4 2.304(3) . ?
Gd2 O8 2.331(3) . ?
Gd2 O9 2.442(3) . ?
Gd2 O10 2.430(3) . ?
Gd2 O11 2.367(3) 1_455 ?
Gd2 O13D 2.486(3) 1_545 ?
Gd2 O14D 2.530(4) 1_545 ?
Gd2 C16D 2.890(5) 1_545 ?
O1 C1B 1.247(6) . ?
O2 C1A 1.259(6) . ?
O3 C1A 1.244(6) . ?
O4 C1B 1.249(6) . ?
O5 C1C 1.254(6) . ?
O6 H6A 0.8823 . ?
O6 H6B 0.8815 . ?
O7 H7A 0.8703 . ?
O7 H7B 0.8689 . ?
O8 C1D 1.251(6) . ?
O9 H9A 0.8804 . ?
O9 H9B 0.8804 . ?
O10 H10A 0.8730 . ?
O10 H10B 0.8738 . ?
O11 C1C 1.260(6) . ?
O12 C1D 1.255(6) . ?
O13A H13A 0.8400 . ?
O13A C16A 1.305(13) . ?
O13B H13B 0.8400 . ?
O13B C16B 1.321(9) . ?
O13C C16C 1.269(6) . ?
O13D C16D 1.282(6) . ?
O14A C16A 1.225(12) . ?
O14B C16B 1.202(8) . ?
O14C C16C 1.281(6) . ?
O14D C16D 1.269(6) . ?
O15 C17 1.239(8) . ?
O16 C20 1.242(8) . ?
O17 C23 1.235(8) . ?
O18 C26 1.260(12) . ?
N1 C17 1.318(8) . ?
N1 C18 1.464(10) . ?
N1 C19 1.471(10) . ?
N2 C20 1.323(9) . ?
N2 C21 1.426(11) . ?
N2 C22 1.435(8) . ?
N3 C23 1.301(7) . ?
N3 C24 1.447(8) . ?
N3 C25 1.456(8) . ?
N4 C26 1.312(10) . ?
N4 C27 1.445(9) . ?
N4 C28 1.477(12) . ?
C1A C2A 1.519(6) . ?
C1B C2B 1.510(6) . ?
C1C C2C 1.510(6) . ?
C1D C2D 1.502(7) . ?
C2A C3A 1.395(7) . ?
C2A C4A 1.393(7) . ?
C2B C3B 1.391(7) . ?
C2B C4B 1.387(7) . ?
C2C C3C 1.386(7) . ?
C2C C4C 1.386(7) . ?
C2D C3D 1.400(7) . ?
C2D C4D 1.386(7) . ?
C3A H3A 0.9500 . ?
C3A C5A 1.389(7) . ?
C3B H3B 0.9500 . ?
C3B C5B 1.392(7) . ?
C3C H3C 0.9500 . ?
C3C C5C 1.391(7) . ?
C3D H3D 0.9500 . ?
C3D C5D 1.383(7) . ?
C4A H4A 0.9500 . ?
C4A C6A 1.387(7) . ?
C4B H4B 0.9500 . ?
C4B C6B 1.400(7) . ?
C4C H4C 0.9500 . ?
C4C C6C 1.392(7) . ?
C4D H4D 0.9500 . ?
C4D C6D 1.375(7) . ?
C5A H5A 0.9500 . ?
C5A C7A 1.400(8) . ?
C5B H5B 0.9500 . ?
C5B C7B 1.394(7) . ?
C5C H5C 0.9500 . ?
C5C C7C 1.392(7) . ?
C5D H5D 0.9500 . ?
C5D C7D 1.401(7) . ?
C6A H6AA 0.9500 . ?
C6A C7A 1.382(8) . ?
C6B H6BA 0.9500 . ?
C6B C7B 1.388(8) . ?
C6C H6C 0.9500 . ?
C6C C7C 1.399(7) . ?
C6D H6D 0.9500 . ?
C6D C7D 1.407(7) . ?
C7A C8A 1.481(7) . ?
C7B C8B 1.476(7) . ?
C7C C8C 1.489(7) . ?
C7D C8D 1.472(7) . ?
C8A H8A 0.9500 . ?
C8A C9A 1.337(9) . ?
C8B H8B 0.9500 . ?
C8B C9B 1.342(8) . ?
C8C H8C 0.9500 . ?
C8C C9C 1.336(7) . ?
C8D H8D 0.9500 . ?
C8D C9D 1.341(7) . ?
C9A H9AA 0.9500 . ?
C9A C10A 1.476(9) . ?
C9B H9BA 0.9500 . ?
C9B C10B 1.467(8) . ?
C9C H9C 0.9500 . ?
C9C C10C 1.476(7) . ?
C9D H9D 0.9500 . ?
C9D C10D 1.473(7) . ?
C10A C11A 1.387(8) . ?
C10A C12A 1.373(9) . ?
C10B C11B 1.404(8) . ?
C10B C12B 1.376(8) . ?
C10C C11C 1.394(7) . ?
C10C C12C 1.394(7) . ?
C10D C11D 1.396(7) . ?
C10D C12D 1.401(8) . ?
C11A H11A 0.9500 . ?
C11A C13A 1.379(10) . ?
C11B H11B 0.9500 . ?
C11B C13B 1.391(9) . ?
C11C H11C 0.9500 . ?
C11C C13C 1.391(7) . ?
C11D H11D 0.9500 . ?
C11D C13D 1.377(8) . ?
C12A H12A 0.9500 . ?
C12A C14A 1.388(9) . ?
C12B H12B 0.9500 . ?
C12B C14B 1.388(8) . ?
C12C H12C 0.9500 . ?
C12C C14C 1.386(7) . ?
C12D H12D 0.9500 . ?
C12D C14D 1.381(7) . ?
C13A H13C 0.9500 . ?
C13A C15A 1.379(11) . ?
C13B H13D 0.9500 . ?
C13B C15B 1.389(9) . ?
C13C H13E 0.9500 . ?
C13C C15C 1.397(7) . ?
C13D H13F 0.9500 . ?
C13D C15D 1.394(8) . ?
C14A H14A 0.9500 . ?
C14A C15A 1.399(9) . ?
C14B H14B 0.9500 . ?
C14B C15B 1.379(8) . ?
C14C H14C 0.9500 . ?
C14C C15C 1.389(7) . ?
C14D H14D 0.9500 . ?
C14D C15D 1.401(7) . ?
C15A C16A 1.495(10) . ?
C15B C16B 1.504(8) . ?
C15C C16C 1.481(7) . ?
C15D C16D 1.489(7) . ?
C17 H17 0.9500 . ?
C18 H18A 0.9800 . ?
C18 H18B 0.9800 . ?
C18 H18C 0.9800 . ?
C19 H19A 0.9800 . ?
C19 H19B 0.9800 . ?
C19 H19C 0.9800 . ?
C20 H20 0.9500 . ?
C21 H21A 0.9800 . ?
C21 H21B 0.9800 . ?
C21 H21C 0.9800 . ?
C22 H22A 0.9800 . ?
C22 H22B 0.9800 . ?
C22 H22C 0.9800 . ?
C23 H23 0.9500 . ?
C24 H24A 0.9800 . ?
C24 H24B 0.9800 . ?
C24 H24C 0.9800 . ?
C25 H25A 0.9800 . ?
C25 H25B 0.9800 . ?
C25 H25C 0.9800 . ?
C26 H26 0.9500 . ?
C27 H27A 0.9800 . ?
C27 H27B 0.9800 . ?
C27 H27C 0.9800 . ?
C28 H28A 0.9800 . ?
C28 H28B 0.9800 . ?
C28 H28C 0.9800 . ?

loop_
_geom_hbond_atom_site_label_D
_geom_hbond_atom_site_label_H
_geom_hbond_atom_site_label_A
_geom_hbond_distance_DH
_geom_hbond_distance_HA
_geom_hbond_distance_DA
_geom_hbond_angle_DHA
_geom_hbond_site_symmetry_A
_geom_hbond_publ_flag
O6 H6A O13D 0.88 1.93 2.807(5) 170.0 1_645 yes
O6 H6B O18 0.88 2.02 2.892(7) 172.7 . yes
O7 H7A O14D 0.87 1.93 2.764(5) 161.1 1_545 yes
O9 H9A O17 0.88 1.87 2.737(6) 170.1 . yes
O9 H9B O14C 0.88 1.91 2.769(5) 164.0 1_465 yes
O10 H10A O16 0.87 1.87 2.692(6) 156.3 . yes
O10 H10B O13C 0.87 1.95 2.807(5) 167.3 1_565 yes
O13B H13B O15 0.84 1.74 2.572(6) 172.0 . yes

loop_
_geom_torsion_atom_site_label_1
_geom_torsion_atom_site_label_2
_geom_torsion_atom_site_label_3
_geom_torsion_atom_site_label_4
_geom_torsion
_geom_torsion_site_symmetry_1
_geom_torsion_site_symmetry_2
_geom_torsion_site_symmetry_3
_geom_torsion_site_symmetry_4
_geom_torsion_publ_flag
Gd1 O1 C1B O4 -20.1(7) . . . . ?
Gd1 O1 C1B C2B 158.2(3) . . . . ?
Gd1 O5 C1C O11 93.1(13) . . . . ?
Gd1 O5 C1C C2C -89.4(12) . . . . ?
Gd1 O12 C1D O8 -6.4(7) 1_455 . . . ?
Gd1 O12 C1D C2D 173.9(3) 1_455 . . . ?
Gd1 O13C C16C O14C 4.2(5) 1_545 . . . ?
Gd1 O13C C16C C15C -174.5(4) 1_545 . . . ?
Gd1 O14C C16C O13C -4.3(5) 1_545 . . . ?
Gd1 O14C C16C C15C 174.5(4) 1_545 . . . ?
Gd2 O3 C1A O2 4.3(7) . . . . ?
Gd2 O3 C1A C2A -173.0(3) . . . . ?
Gd2 O4 C1B O1 -75.1(17) . . . . ?
Gd2 O4 C1B C2B 106.7(15) . . . . ?
Gd2 O11 C1C O5 12.5(7) 1_655 . . . ?
Gd2 O11 C1C C2C -165.1(3) 1_655 . . . ?
Gd2 O13D C16D O14D -0.5(4) 1_565 . . . ?
Gd2 O13D C16D C15D -179.6(4) 1_565 . . . ?
Gd2 O14D C16D O13D 0.5(4) 1_565 . . . ?
Gd2 O14D C16D C15D 179.6(4) 1_565 . . . ?
O1 C1B C2B C3B -156.2(5) . . . . ?
O1 C1B C2B C4B 23.0(7) . . . . ?
O2 C1A C2A C3A -17.5(7) . . . . ?
O2 C1A C2A C4A 164.9(4) . . . . ?
O3 C1A C2A C3A 160.0(5) . . . . ?
O3 C1A C2A C4A -17.7(7) . . . . ?
O4 C1B C2B C3B 22.2(7) . . . . ?
O4 C1B C2B C4B -158.6(5) . . . . ?
O5 C1C C2C C3C -10.5(7) . . . . ?
O5 C1C C2C C4C 171.3(5) . . . . ?
O8 C1D C2D C3D 24.3(7) . . . . ?
O8 C1D C2D C4D -155.5(5) . . . . ?
O11 C1C C2C C3C 167.2(5) . . . . ?
O11 C1C C2C C4C -10.9(7) . . . . ?
O12 C1D C2D C3D -156.0(5) . . . . ?
O12 C1D C2D C4D 24.2(7) . . . . ?
C1A C2A C3A C5A -174.8(4) . . . . ?
C1A C2A C4A C6A 176.6(4) . . . . ?
C1B C2B C3B C5B 177.2(4) . . . . ?
C1B C2B C4B C6B -178.8(4) . . . . ?
C1C C2C C3C C5C -177.2(5) . . . . ?
C1C C2C C4C C6C 178.6(4) . . . . ?
C1D C2D C3D C5D 177.9(5) . . . . ?
C1D C2D C4D C6D 179.4(5) . . . . ?
C2A C3A C5A C7A -1.6(8) . . . . ?
C2A C4A C6A C7A -2.1(8) . . . . ?
C2B C3B C5B C7B 1.0(8) . . . . ?
C2B C4B C6B C7B 2.1(8) . . . . ?
C2C C3C C5C C7C -0.8(8) . . . . ?
C2C C4C C6C C7C -2.1(8) . . . . ?
C2D C3D C5D C7D 3.0(8) . . . . ?
C2D C4D C6D C7D 2.6(8) . . . . ?
C3A C2A C4A C6A -1.1(7) . . . . ?
C3A C5A C7A C6A -1.5(8) . . . . ?
C3A C5A C7A C8A 179.9(5) . . . . ?
C3B C2B C4B C6B 0.5(7) . . . . ?
C3B C5B C7B C6B 1.5(8) . . . . ?
C3B C5B C7B C8B 179.3(5) . . . . ?
C3C C2C C4C C6C 0.4(8) . . . . ?
C3C C5C C7C C6C -0.9(8) . . . . ?
C3C C5C C7C C8C -176.9(5) . . . . ?
C3D C2D C4D C6D -0.4(8) . . . . ?
C3D C5D C7D C6D -0.7(8) . . . . ?
C3D C5D C7D C8D 178.2(5) . . . . ?
C4A C2A C3A C5A 2.9(7) . . . . ?
C4A C6A C7A C5A 3.4(8) . . . . ?
C4A C6A C7A C8A -178.0(5) . . . . ?
C4B C2B C3B C5B -2.0(7) . . . . ?
C4B C6B C7B C5B -3.1(8) . . . . ?
C4B C6B C7B C8B 179.1(5) . . . . ?
C4C C2C C3C C5C 1.0(8) . . . . ?
C4C C6C C7C C5C 2.3(8) . . . . ?
C4C C6C C7C C8C 178.4(5) . . . . ?
C4D C2D C3D C5D -2.4(7) . . . . ?
C4D C6D C7D C5D -2.0(8) . . . . ?
C4D C6D C7D C8D 179.0(5) . . . . ?
C5A C7A C8A C9A -46.5(9) . . . . ?
C5B C7B C8B C9B 29.6(9) . . . . ?
C5C C7C C8C C9C -52.5(8) . . . . ?
C5D C7D C8D C9D 48.0(8) . . . . ?
C6A C7A C8A C9A 134.9(7) . . . . ?
C6B C7B C8B C9B -152.7(6) . . . . ?
C6C C7C C8C C9C 131.5(6) . . . . ?
C6D C7D C8D C9D -133.0(6) . . . . ?
C7A C8A C9A C10A -4.2(11) . . . . ?
C7B C8B C9B C10B 0.5(11) . . . . ?
C7C C8C C9C C10C -7.5(10) . . . . ?
C7D C8D C9D C10D 5.1(10) . . . . ?
C8A C9A C10A C11A -47.2(9) . . . . ?
C8A C9A C10A C12A 132.9(7) . . . . ?
C8B C9B C10B C11B 50.5(9) . . . . ?
C8B C9B C10B C12B -131.6(7) . . . . ?
C8C C9C C10C C11C -29.1(9) . . . . ?
C8C C9C C10C C12C 153.9(6) . . . . ?
C8D C9D C10D C11D -151.9(6) . . . . ?
C8D C9D C10D C12D 31.7(9) . . . . ?
C9A C10A C11A C13A 177.3(6) . . . . ?
C9A C10A C12A C14A -176.0(5) . . . . ?
C9B C10B C11B C13B -177.8(5) . . . . ?
C9B C10B C12B C14B 176.7(5) . . . . ?
C9C C10C C11C C13C -177.3(5) . . . . ?
C9C C10C C12C C14C 177.6(5) . . . . ?
C9D C10D C11D C13D -176.9(5) . . . . ?
C9D C10D C12D C14D 177.0(5) . . . . ?
C10A C11A C13A C15A -0.9(10) . . . . ?
C10A C12A C14A C15A -1.8(9) . . . . ?
C10B C11B C13B C15B 0.1(9) . . . . ?
C10B C12B C14B C15B 2.1(8) . . . . ?
C10C C11C C13C C15C 0.0(8) . . . . ?
C10C C12C C14C C15C -0.2(8) . . . . ?
C10D C11D C13D C15D 0.3(9) . . . . ?
C10D C12D C14D C15D -1.0(8) . . . . ?
C11A C10A C12A C14A 4.0(8) . . . . ?
C11A C13A C15A C14A 3.2(9) . . . . ?
C11A C13A C15A C16A -173.9(6) . . . . ?
C11B C10B C12B C14B -5.3(8) . . . . ?
C11B C13B C15B C14B -3.5(8) . . . . ?
C11B C13B C15B C16B 173.2(5) . . . . ?
C11C C10C C12C C14C 0.4(8) . . . . ?
C11C C13C C15C C14C 0.2(8) . . . . ?
C11C C13C C15C C16C 179.1(5) . . . . ?
C11D C10D C12D C14D 0.7(8) . . . . ?
C11D C13D C15D C14D -0.6(8) . . . . ?
C11D C13D C15D C16D 177.1(5) . . . . ?
C12A C10A C11A C13A -2.7(9) . . . . ?
C12A C14A C15A C13A -1.8(9) . . . . ?
C12A C14A C15A C16A 175.3(6) . . . . ?
C12B C10B C11B C13B 4.2(8) . . . . ?
C12B C14B C15B C13B 2.4(8) . . . . ?
C12B C14B C15B C16B -174.2(5) . . . . ?
C12C C10C C11C C13C -0.3(8) . . . . ?
C12C C14C C15C C13C -0.1(8) . . . . ?
C12C C14C C15C C16C -179.0(5) . . . . ?
C12D C10D C11D C13D -0.4(8) . . . . ?
C12D C14D C15D C13D 0.9(8) . . . . ?
C12D C14D C15D C16D -176.7(5) . . . . ?
C13A C15A C16A O13A 165.8(6) . . . . ?
C13A C15A C16A O14A -13.4(11) . . . . ?
C13B C15B C16B O13B -161.0(5) . . . . ?
C13B C15B C16B O14B 17.2(9) . . . . ?
C13C C15C C16C O13C -177.9(5) . . . . ?
C13C C15C C16C O14C 3.3(7) . . . . ?
C13D C15D C16D O13D -179.1(4) . . . . ?
C13D C15D C16D O14D 1.8(7) . . . . ?
C14A C15A C16A O13A -11.3(9) . . . . ?
C14A C15A C16A O14A 169.6(7) . . . . ?
C14B C15B C16B O13B 15.6(8) . . . . ?
C14B C15B C16B O14B -166.2(6) . . . . ?
C14C C15C C16C O13C 0.9(7) . . . . ?
C14C C15C C16C O14C -177.8(5) . . . . ?
C14D C15D C16D O13D -1.5(7) . . . . ?
C14D C15D C16D O14D 179.4(4) . . . . ?
C18 N1 C17 O15 3.5(11) . . . . ?
C19 N1 C17 O15 -173.3(7) . . . . ?
C21 N2 C20 O16 -175.4(9) . . . . ?
C22 N2 C20 O16 2.8(10) . . . . ?
C24 N3 C23 O17 1.9(10) . . . . ?
C25 N3 C23 O17 171.2(7) . . . . ?
C27 N4 C26 O18 -1.7(13) . . . . ?
C28 N4 C26 O18 174.9(8) . . . . ?
